data_7032772
loop_
_publ_author_name
'Wu, Zhi-Lei'
'Dong, Jie'
'Ni, Wei-Yan'
'Zhang, Bo-Wen'
'Cui, Jian-Zhong'
'Zhao, Bin'

_publ_section_title
;
 pH-induced Dy4 and Dy10 cluster-based 1D chains with different magnetic
 relaxation features.
;
_journal_issue 44
_journal_name_full 'Dalton transactions (Cambridge, England : 2003)'
_journal_page_first 16838
_journal_page_last 16845
_journal_paper_doi 10.1039/c4dt02427c
_journal_volume 43
_journal_year 2014
_chemical_formula_sum 'C50 H26 Dy2 F20 N2 O12'
_chemical_formula_weight 1551.73
_chemical_name_systematic
; 
 ? 
;
_space_group_IT_number 14
_symmetry_cell_setting monoclinic
_symmetry_space_group_name_Hall '-P 2ybc'
_symmetry_space_group_name_H-M 'P 1 21/c 1'
_atom_sites_solution_hydrogens geom
_atom_sites_solution_primary direct
_atom_sites_solution_secondary difmap
_audit_creation_method SHELXL-97
_cell_angle_alpha 90.00
_cell_angle_beta 117.58(2)
_cell_angle_gamma 90.00
_cell_formula_units_Z 4
_cell_length_a 9.4512(19)
_cell_length_b 31.333(6)
_cell_length_c 20.413(6)
_cell_measurement_reflns_used 12845
_cell_measurement_temperature 133(2)
_cell_measurement_theta_max 27.9946
_cell_measurement_theta_min 1.7195
_cell_volume 5358(2)
_computing_cell_refinement 'CrystalClear (Rigaku Inc., 2008)'
_computing_data_collection 'CrystalClear (Rigaku Inc., 2008)'
_computing_data_reduction 'CrystalClear (Rigaku Inc., 2008)'
_computing_molecular_graphics 'Bruker SHELXTL'
_computing_publication_material 'Bruker SHELXTL'
_computing_structure_refinement 'SHELXL-97 (Sheldrick, 1997)'
_computing_structure_solution 'SHELXS-97 (Sheldrick, 1990)'
_diffrn_ambient_temperature 133(2)
_diffrn_measured_fraction_theta_full 0.966
_diffrn_measured_fraction_theta_max 0.966
_diffrn_measurement_device_type 'Rigaku Saturn724 CCD'
_diffrn_measurement_method \w
_diffrn_radiation_monochromator graphite
_diffrn_radiation_source 'fine-focus sealed tube'
_diffrn_radiation_type MoK\a
_diffrn_radiation_wavelength 0.71073
_diffrn_reflns_av_R_equivalents 0.0614
_diffrn_reflns_limit_h_max 10
_diffrn_reflns_limit_h_min -11
_diffrn_reflns_limit_k_max 36
_diffrn_reflns_limit_k_min -37
_diffrn_reflns_limit_l_max 24
_diffrn_reflns_limit_l_min -23
_diffrn_reflns_number 31924
_diffrn_reflns_theta_full 25.01
_diffrn_reflns_theta_max 25.01
_diffrn_reflns_theta_min 1.72
_exptl_absorpt_coefficient_mu 2.900
_exptl_absorpt_correction_T_max 1.0000
_exptl_absorpt_correction_T_min 0.6954
_exptl_absorpt_correction_type multi-scan
_exptl_absorpt_process_details 'SADABS; Bruker, 2000'
_exptl_crystal_colour colorless
_exptl_crystal_density_diffrn 1.924
_exptl_crystal_density_meas ?
_exptl_crystal_density_method 'not measured'
_exptl_crystal_description needle
_exptl_crystal_F_000 2992
_exptl_crystal_size_max 0.26
_exptl_crystal_size_mid 0.09
_exptl_crystal_size_min 0.09
_refine_diff_density_max 1.900
_refine_diff_density_min -1.281
_refine_diff_density_rms 0.135
_refine_ls_extinction_method none
_refine_ls_goodness_of_fit_ref 1.094
_refine_ls_hydrogen_treatment mixed
_refine_ls_matrix_type full
_refine_ls_number_parameters 788
_refine_ls_number_reflns 9127
_refine_ls_number_restraints 4
_refine_ls_restrained_S_all 1.093
_refine_ls_R_factor_all 0.0454
_refine_ls_R_factor_gt 0.0427
_refine_ls_shift/su_max 0.007
_refine_ls_shift/su_mean 0.000
_refine_ls_structure_factor_coef Fsqd
_refine_ls_weighting_details 'calc w=1/[\s^2^(Fo^2^)+(0.0539P)^2^+0.0000P] where P=(Fo^2^+2Fc^2^)/3'
_refine_ls_weighting_scheme calc
_refine_ls_wR_factor_gt 0.1014
_refine_ls_wR_factor_ref 0.1043
_reflns_number_gt 8665
_reflns_number_total 9127
_reflns_threshold_expression >2sigma(I)
_cod_data_source_file c4dt02427c2.cif
_cod_data_source_block 1
_cod_depositor_comments
;Adding full bibliography for 7032772--7032773.cif.

The following automatic conversions were performed:

'_exptl_crystal_density_meas' value 'none' was changed to '?' - the
value is perceived as not measured.

Automatic conversion script
Id: cif_fix_values 3008 2015-01-20 13:52:24Z robertas 
;
_cod_original_sg_symbol_H-M P21/c
_cod_database_code 7032772
_diffrn_reflns_av_unet/neti 0.0617

loop_
_symmetry_equiv_pos_as_xyz
'x, y, z'
'-x, y+1/2, -z+1/2'
'-x, -y, -z'
'x, -y-1/2, z-1/2'

loop_
_atom_site_label
_atom_site_type_symbol
_atom_site_fract_x
_atom_site_fract_y
_atom_site_fract_z
_atom_site_U_iso_or_equiv
_atom_site_adp_type
_atom_site_occupancy
_atom_site_symmetry_multiplicity
_atom_site_calc_flag
_atom_site_refinement_flags
Dy1 Dy 0.34478(4) -0.460040(9) -0.49819(2) 0.03556(9) Uani 1 1 d .
Dy2 Dy -0.15768(4) -0.433220(9) -0.38828(2) 0.03546(9) Uani 1 1 d .
F14 F 0.0239(9) -0.22545(16) -0.6320(3) 0.0684(15) Uani 1 1 d .
F4 F 0.6632(11) -0.5009(3) -0.0068(5) 0.111(3) Uani 1 1 d .
F5 F -0.0878(8) -0.33707(16) -0.8271(4) 0.0764(18) Uani 1 1 d .
F3 F 0.8026(11) -0.5515(4) -0.0195(5) 0.125(3) Uani 1 1 d .
F13 F 0.1844(9) -0.30408(16) -0.6180(4) 0.081(2) Uani 1 1 d .
F12 F 0.5552(13) -0.3459(3) -0.8640(5) 0.113(3) Uani 1 1 d .
F10 F 0.5371(14) -0.2862(2) -0.8221(5) 0.122(3) Uani 1 1 d .
F16 F 0.0902(7) -0.19940(14) -0.5244(3) 0.0604(14) Uani 1 1 d .
F19 F 0.4859(10) -0.2729(3) -0.1181(6) 0.124(4) Uani 1 1 d .
F7 F -0.2935(10) -0.3600(3) -0.9809(5) 0.128(4) Uani 1 1 d .
F6 F -0.0520(10) -0.3454(3) -0.9555(5) 0.111(3) Uani 1 1 d .
F15 F 0.2718(8) -0.22206(18) -0.5501(4) 0.0783(19) Uani 1 1 d .
F17 F 0.3529(8) -0.28125(19) -0.2777(4) 0.081(2) Uani 1 1 d .
F1 F 0.7735(7) -0.48679(19) -0.1187(3) 0.0697(15) Uani 1 1 d .
F2 F 0.5803(11) -0.5654(2) -0.0197(4) 0.097(2) Uani 1 1 d .
F9 F 0.7804(7) -0.3360(2) -0.7092(4) 0.0760(17) Uani 1 1 d .
F20 F 0.7348(9) -0.27694(19) -0.0662(4) 0.087(2) Uani 1 1 d .
F18 F 0.6175(14) -0.23623(17) -0.1569(4) 0.112(3) Uani 1 1 d .
F11 F 0.3305(11) -0.3206(5) -0.8802(6) 0.195(7) Uani 1 1 d .
F8 F -0.1685(15) -0.4033(3) -1.0171(4) 0.136(4) Uani 1 1 d .
O1 O 0.1787(6) -0.52650(15) -0.3963(3) 0.0413(11) Uani 1 1 d .
O2 O 0.4021(6) -0.49904(15) -0.3907(3) 0.0435(12) Uani 1 1 d .
O9 O 0.0597(7) -0.50766(14) -0.6862(3) 0.0403(11) Uani 1 1 d .
O11 O 0.1196(7) -0.51386(16) -0.5351(3) 0.0379(11) Uani 1 1 d D
O4 O 0.4646(6) -0.40582(15) -0.4028(3) 0.0431(12) Uani 1 1 d .
O6 O 0.0466(6) -0.40458(15) -0.4073(3) 0.0405(12) Uani 1 1 d .
O5 O 0.1431(7) -0.43058(14) -0.4799(3) 0.0428(13) Uani 1 1 d .
O12 O 0.3790(6) -0.51906(15) -0.5603(3) 0.0361(11) Uani 1 1 d D
O10 O 0.1425(7) -0.44595(14) -0.6232(3) 0.0418(11) Uani 1 1 d .
O8 O 0.7118(7) -0.40668(14) -0.5074(3) 0.0435(11) Uani 1 1 d .
O7 O 0.4467(7) -0.41395(17) -0.5542(4) 0.0463(13) Uani 1 1 d .
O3 O 0.7081(7) -0.42704(16) -0.3173(3) 0.0414(12) Uani 1 1 d .
N2 N 0.0625(8) -0.40354(19) -0.2685(4) 0.0422(14) Uani 1 1 d .
N1 N -0.1797(8) -0.35362(19) -0.3676(4) 0.0433(15) Uani 1 1 d .
C15 C 0.3963(12) -0.3803(3) -0.6895(6) 0.069(3) Uani 1 1 d .
H15 H 0.3089 -0.3905 -0.6849 0.083 Uiso 1 1 calc R
C45 C 0.0729(11) -0.3610(2) -0.2536(5) 0.0473(18) Uani 1 1 d .
C13 C 0.5033(13) -0.3458(3) -0.7622(5) 0.059(2) Uani 1 1 d .
C16 C 0.4818(14) -0.3252(5) -0.8328(7) 0.081(4) Uani 1 1 d .
C34 C 0.0987(9) -0.3562(2) -0.4841(4) 0.0405(16) Uani 1 1 d .
C41 C 0.1810(10) -0.4283(3) -0.2212(5) 0.0487(19) Uani 1 1 d .
H41 H 0.1739 -0.4574 -0.2310 0.058 Uiso 1 1 calc R
C11 C 0.6783(10) -0.3689(3) -0.6374(5) 0.0478(19) Uani 1 1 d .
H11 H 0.7811 -0.3714 -0.5986 0.057 Uiso 1 1 calc R
C30 C -0.0633(11) -0.3792(3) -0.8243(6) 0.057(2) Uani 1 1 d .
C17 C 0.3228(10) -0.5147(2) -0.3613(5) 0.0424(18) Uani 1 1 d .
C18 C 0.4101(9) -0.5199(2) -0.2785(4) 0.0405(16) Uani 1 1 d .
C23 C 0.3405(10) -0.5446(3) -0.2448(5) 0.0472(19) Uani 1 1 d .
H23 H 0.2418 -0.5574 -0.2730 0.057 Uiso 1 1 calc R
C39 C 0.0614(10) -0.3212(2) -0.4529(5) 0.0448(18) Uani 1 1 d .
H39 H 0.0301 -0.3252 -0.4164 0.054 Uiso 1 1 calc R
C9 C 0.5689(9) -0.4030(2) -0.5589(5) 0.0398(16) Uani 1 1 d .
C10 C 0.5476(10) -0.3835(2) -0.6297(4) 0.0418(17) Uani 1 1 d .
C50 C -0.3027(11) -0.3296(2) -0.4165(5) 0.0467(19) Uani 1 1 d .
H50 H -0.3847 -0.3432 -0.4567 0.056 Uiso 1 1 calc R
C46 C -0.0632(11) -0.3337(2) -0.3096(5) 0.0461(18) Uani 1 1 d .
C19 C 0.5557(11) -0.5004(3) -0.2368(5) 0.051(2) Uani 1 1 d .
H19 H 0.6030 -0.4839 -0.2591 0.062 Uiso 1 1 calc R
C43 C 0.3224(13) -0.3705(3) -0.1437(5) 0.064(2) Uani 1 1 d .
H43 H 0.4075 -0.3592 -0.1019 0.076 Uiso 1 1 calc R
C12 C 0.6528(11) -0.3507(3) -0.7031(5) 0.051(2) Uani 1 1 d .
C25 C 0.0778(10) -0.4670(2) -0.6819(4) 0.0407(16) Uani 1 1 d .
C21 C 0.5671(11) -0.5316(3) -0.1264(5) 0.055(2) Uani 1 1 d .
C26 C 0.0184(10) -0.4437(2) -0.7546(4) 0.0413(16) Uani 1 1 d .
C31 C -0.0092(9) -0.3998(2) -0.7578(5) 0.0477(19) Uani 1 1 d .
H31 H 0.0088 -0.3847 -0.7153 0.057 Uiso 1 1 calc R
C6 C 0.4700(13) -0.3105(3) -0.2566(6) 0.058(2) Uani 1 1 d .
C20 C 0.6297(11) -0.5060(3) -0.1607(5) 0.054(2) Uani 1 1 d .
C1 C 0.5832(10) -0.4043(2) -0.3388(5) 0.0416(17) Uani 1 1 d .
C40 C 0.1272(13) -0.2296(3) -0.5585(6) 0.060(3) Uani 1 1 d .
C33 C 0.0962(9) -0.4007(2) -0.4546(4) 0.0392(16) Uani 1 1 d .
C3 C 0.7104(11) -0.3706(2) -0.2122(5) 0.0469(18) Uani 1 1 d .
H3 H 0.7920 -0.3907 -0.1976 0.056 Uiso 1 1 calc R
C37 C 0.1124(11) -0.2743(3) -0.5321(5) 0.051(2) Uani 1 1 d .
C4 C 0.5811(9) -0.3718(2) -0.2851(5) 0.0430(17) Uani 1 1 d .
C5 C 0.7145(11) -0.3393(3) -0.1628(5) 0.0496(19) Uani 1 1 d .
H5 H 0.7973 -0.3389 -0.1147 0.060 Uiso 1 1 calc R
C7 C 0.5939(12) -0.3086(2) -0.1858(5) 0.051(2) Uani 1 1 d .
C35 C 0.1370(11) -0.3507(2) -0.5407(5) 0.0491(19) Uani 1 1 d .
H35 H 0.1577 -0.3739 -0.5633 0.059 Uiso 1 1 calc R
C8 C 0.6041(13) -0.2731(3) -0.1334(6) 0.059(2) Uani 1 1 d .
C38 C 0.0712(10) -0.2795(2) -0.4770(5) 0.048(2) Uani 1 1 d .
H38 H 0.0498 -0.2559 -0.4555 0.057 Uiso 1 1 calc R
C27 C -0.0043(11) -0.4656(3) -0.8173(5) 0.052(2) Uani 1 1 d .
H27 H 0.0147 -0.4949 -0.8147 0.062 Uiso 1 1 calc R
C36 C 0.1437(12) -0.3091(3) -0.5632(5) 0.052(2) Uani 1 1 d .
C14 C 0.4600(11) -0.3415(3) -0.3070(5) 0.053(2) Uani 1 1 d .
H14 H 0.3745 -0.3421 -0.3544 0.063 Uiso 1 1 calc R
C32 C -0.1491(16) -0.3778(4) -0.9602(8) 0.086(4) Uani 1 1 d .
C42 C 0.3150(12) -0.4139(3) -0.1581(6) 0.059(2) Uani 1 1 d .
H42 H 0.3950 -0.4324 -0.1273 0.071 Uiso 1 1 calc R
C22 C 0.4204(12) -0.5502(3) -0.1674(5) 0.054(2) Uani 1 1 d .
H22 H 0.3740 -0.5663 -0.1442 0.065 Uiso 1 1 calc R
C47 C -0.0623(13) -0.2896(3) -0.3006(6) 0.061(2) Uani 1 1 d .
H47 H 0.0221 -0.2765 -0.2609 0.073 Uiso 1 1 calc R
C48 C -0.1873(15) -0.2659(2) -0.3510(6) 0.066(3) Uani 1 1 d .
H48 H -0.1878 -0.2364 -0.3457 0.079 Uiso 1 1 calc R
C1D C -0.0905(11) -0.4009(3) -0.8892(6) 0.067(3) Uani 1 1 d .
C1E C 0.3720(15) -0.3620(4) -0.7574(7) 0.087(4) Uani 1 1 d .
H1E H 0.2707 -0.3609 -0.7977 0.104 Uiso 1 1 calc R
C24 C 0.6506(14) -0.5382(4) -0.0438(7) 0.081(3) Uani 1 1 d .
C49 C -0.3122(13) -0.2858(3) -0.4096(6) 0.060(2) Uani 1 1 d .
H49 H -0.3997 -0.2703 -0.4432 0.072 Uiso 1 1 calc R
C28 C -0.0551(14) -0.4446(3) -0.8846(6) 0.067(2) Uani 1 1 d .
H28 H -0.0655 -0.4594 -0.9261 0.081 Uiso 1 1 calc R
C44 C 0.2031(12) -0.3444(3) -0.1918(6) 0.059(2) Uani 1 1 d .
H44 H 0.2091 -0.3152 -0.1829 0.071 Uiso 1 1 calc R
H12 H 0.381(12) -0.517(3) -0.601(3) 0.05(3) Uiso 1 1 d D
H11A H 0.026(4) -0.506(2) -0.551(4) 0.05(3) Uiso 1 1 d D
H11B H 0.134(7) -0.522(2) -0.4938(18) 0.025(18) Uiso 1 1 d D

loop_
_atom_site_aniso_label
_atom_site_aniso_U_11
_atom_site_aniso_U_22
_atom_site_aniso_U_33
_atom_site_aniso_U_23
_atom_site_aniso_U_13
_atom_site_aniso_U_12
Dy1 0.0370(2) 0.03502(15) 0.03721(18) -0.00003(13) 0.01939(18) -0.00035(13)
Dy2 0.03786(18) 0.03419(15) 0.03603(17) -0.00024(12) 0.01855(16) -0.00059(13)
F14 0.096(4) 0.058(3) 0.051(4) 0.014(2) 0.033(3) 0.006(3)
F4 0.122(7) 0.162(6) 0.051(4) -0.030(4) 0.042(5) -0.049(5)
F5 0.079(4) 0.055(3) 0.103(5) 0.033(3) 0.047(4) 0.017(3)
F3 0.082(5) 0.200(8) 0.076(6) 0.056(6) 0.023(5) 0.020(6)
F13 0.140(6) 0.052(3) 0.092(5) 0.013(3) 0.090(5) 0.009(3)
F12 0.163(9) 0.123(6) 0.080(6) 0.027(4) 0.079(6) 0.020(6)
F10 0.183(10) 0.096(5) 0.122(8) 0.053(5) 0.101(8) 0.019(6)
F16 0.076(4) 0.043(2) 0.069(4) 0.001(2) 0.039(3) -0.003(2)
F19 0.101(6) 0.148(6) 0.163(9) -0.107(7) 0.096(6) -0.054(5)
F7 0.077(5) 0.178(8) 0.090(7) 0.083(6) 0.007(5) 0.000(5)
F6 0.091(5) 0.125(6) 0.102(6) 0.064(5) 0.032(5) -0.014(5)
F15 0.075(4) 0.064(3) 0.116(6) 0.023(3) 0.060(4) 0.004(3)
F17 0.072(4) 0.080(4) 0.066(4) -0.022(3) 0.012(3) 0.028(3)
F1 0.054(3) 0.094(4) 0.048(3) -0.009(3) 0.012(3) -0.024(3)
F2 0.110(6) 0.129(6) 0.047(4) 0.014(3) 0.033(4) -0.026(5)
F9 0.060(4) 0.100(4) 0.075(5) 0.024(3) 0.038(3) -0.003(3)
F20 0.103(5) 0.082(4) 0.057(4) -0.022(3) 0.020(4) 0.018(4)
F18 0.213(11) 0.047(3) 0.087(6) -0.013(3) 0.080(7) -0.005(4)
F11 0.076(6) 0.394(19) 0.091(7) 0.133(10) 0.019(5) -0.008(9)
F8 0.190(11) 0.148(7) 0.050(5) 0.033(5) 0.039(6) -0.008(7)
O1 0.035(3) 0.043(2) 0.044(3) 0.002(2) 0.018(3) -0.007(2)
O2 0.045(3) 0.046(3) 0.046(3) 0.002(2) 0.027(3) -0.001(2)
O9 0.048(3) 0.036(2) 0.033(3) -0.0011(19) 0.015(3) 0.001(2)
O11 0.038(3) 0.040(3) 0.039(3) 0.003(2) 0.020(3) 0.000(2)
O4 0.042(3) 0.043(2) 0.042(3) -0.004(2) 0.016(3) -0.003(2)
O6 0.043(3) 0.038(2) 0.044(3) -0.003(2) 0.024(3) -0.003(2)
O5 0.045(3) 0.035(2) 0.057(4) -0.005(2) 0.031(3) -0.001(2)
O12 0.035(3) 0.038(2) 0.036(3) -0.003(2) 0.017(2) 0.001(2)
O10 0.045(3) 0.036(2) 0.043(3) 0.001(2) 0.020(3) 0.001(2)
O8 0.048(3) 0.041(2) 0.040(3) -0.001(2) 0.019(3) 0.002(2)
O7 0.041(3) 0.047(3) 0.055(4) 0.012(2) 0.026(3) 0.003(2)
O3 0.042(3) 0.046(3) 0.041(3) -0.005(2) 0.024(3) 0.001(2)
N2 0.049(4) 0.043(3) 0.038(4) 0.001(3) 0.024(3) -0.001(3)
N1 0.051(4) 0.039(3) 0.049(4) -0.001(3) 0.031(3) -0.005(3)
C15 0.042(5) 0.096(7) 0.058(7) 0.032(5) 0.014(5) -0.012(5)
C45 0.056(5) 0.048(4) 0.045(5) -0.005(3) 0.030(4) -0.003(4)
C13 0.062(6) 0.071(5) 0.050(6) 0.014(4) 0.031(5) 0.004(5)
C16 0.067(7) 0.124(10) 0.060(8) 0.040(7) 0.036(6) 0.007(6)
C34 0.040(4) 0.045(4) 0.035(5) 0.001(3) 0.016(3) 0.001(3)
C41 0.045(4) 0.050(4) 0.043(5) 0.000(3) 0.013(4) -0.002(3)
C11 0.039(4) 0.062(5) 0.042(5) 0.006(3) 0.019(4) 0.002(3)
C30 0.044(5) 0.057(5) 0.072(7) 0.025(4) 0.030(5) 0.007(4)
C17 0.050(5) 0.035(3) 0.049(5) 0.008(3) 0.028(4) 0.006(3)
C18 0.036(4) 0.048(4) 0.038(4) -0.001(3) 0.018(3) 0.005(3)
C23 0.039(4) 0.053(4) 0.054(5) 0.006(4) 0.025(4) 0.002(3)
C39 0.057(5) 0.040(4) 0.048(5) -0.002(3) 0.034(4) 0.000(3)
C9 0.047(4) 0.032(3) 0.045(5) 0.002(3) 0.025(4) -0.001(3)
C10 0.043(4) 0.044(4) 0.037(4) 0.001(3) 0.018(4) -0.004(3)
C50 0.055(5) 0.042(4) 0.050(5) 0.000(3) 0.031(4) 0.003(3)
C46 0.056(5) 0.044(4) 0.044(5) -0.002(3) 0.028(4) -0.002(3)
C19 0.049(5) 0.061(5) 0.046(5) 0.000(4) 0.025(4) -0.010(4)
C43 0.062(6) 0.077(6) 0.038(5) -0.014(4) 0.011(5) -0.014(5)
C12 0.045(5) 0.059(5) 0.054(6) 0.006(4) 0.029(4) -0.002(4)
C25 0.041(4) 0.040(3) 0.042(4) 0.008(3) 0.020(4) 0.006(3)
C21 0.051(5) 0.067(5) 0.045(5) 0.003(4) 0.021(4) 0.001(4)
C26 0.040(4) 0.044(4) 0.042(4) 0.012(3) 0.020(4) -0.003(3)
C31 0.037(4) 0.045(4) 0.057(5) 0.011(3) 0.018(4) 0.001(3)
C6 0.065(6) 0.058(5) 0.058(6) -0.006(4) 0.035(5) 0.010(4)
C20 0.047(5) 0.062(5) 0.047(5) -0.007(4) 0.016(4) -0.004(4)
C1 0.046(4) 0.040(4) 0.047(5) 0.000(3) 0.028(4) -0.005(3)
C40 0.077(7) 0.052(5) 0.070(7) 0.011(4) 0.049(6) 0.008(4)
C33 0.044(4) 0.037(3) 0.038(4) -0.005(3) 0.020(4) -0.004(3)
C3 0.047(5) 0.048(4) 0.042(5) -0.004(3) 0.018(4) -0.001(3)
C37 0.055(5) 0.049(4) 0.053(5) 0.009(3) 0.029(4) 0.007(4)
C4 0.036(4) 0.046(4) 0.048(5) -0.001(3) 0.021(4) -0.001(3)
C5 0.054(5) 0.052(4) 0.047(5) -0.005(4) 0.027(4) -0.002(4)
C7 0.063(6) 0.046(4) 0.053(5) -0.007(3) 0.033(5) -0.007(4)
C35 0.063(5) 0.038(4) 0.054(5) 0.001(3) 0.034(5) 0.004(3)
C8 0.073(6) 0.052(5) 0.058(6) -0.010(4) 0.035(5) -0.004(4)
C38 0.053(5) 0.034(3) 0.057(6) -0.004(3) 0.027(4) -0.002(3)
C27 0.057(5) 0.053(4) 0.046(5) 0.003(3) 0.026(4) -0.007(4)
C36 0.068(6) 0.049(4) 0.052(5) 0.012(4) 0.039(5) -0.001(4)
C14 0.050(5) 0.052(4) 0.049(5) -0.011(3) 0.017(4) 0.003(4)
C32 0.075(8) 0.112(9) 0.062(8) 0.035(7) 0.024(6) -0.006(7)
C42 0.060(6) 0.062(5) 0.053(6) -0.002(4) 0.024(5) 0.004(4)
C22 0.059(5) 0.061(5) 0.048(5) 0.007(4) 0.029(5) -0.005(4)
C47 0.080(7) 0.043(4) 0.066(6) -0.014(4) 0.039(6) -0.007(4)
C48 0.083(7) 0.035(4) 0.077(7) -0.007(4) 0.035(6) -0.010(4)
C1D 0.047(5) 0.089(7) 0.053(6) 0.029(5) 0.014(5) -0.002(4)
C1E 0.060(6) 0.139(10) 0.058(7) 0.037(7) 0.024(6) -0.008(7)
C24 0.064(7) 0.111(9) 0.059(8) 0.009(6) 0.019(6) -0.013(6)
C49 0.066(6) 0.044(4) 0.074(7) 0.003(4) 0.035(5) 0.012(4)
C28 0.075(7) 0.077(6) 0.044(5) 0.001(5) 0.023(5) -0.014(5)
C44 0.061(6) 0.058(5) 0.063(6) -0.017(4) 0.033(5) -0.011(4)

loop_
_atom_type_symbol
_atom_type_description
_atom_type_scat_dispersion_real
_atom_type_scat_dispersion_imag
_atom_type_scat_source
C C 0.0033 0.0016 'International Tables Vol C Tables 4.2.6.8 and 6.1.1.4'
H H 0.0000 0.0000 'International Tables Vol C Tables 4.2.6.8 and 6.1.1.4'
Dy Dy -0.1892 4.4098 'International Tables Vol C Tables 4.2.6.8 and 6.1.1.4'
F F 0.0171 0.0103 'International Tables Vol C Tables 4.2.6.8 and 6.1.1.4'
N N 0.0061 0.0033 'International Tables Vol C Tables 4.2.6.8 and 6.1.1.4'
O O 0.0106 0.0060 'International Tables Vol C Tables 4.2.6.8 and 6.1.1.4'

loop_
_geom_angle_atom_site_label_1
_geom_angle_atom_site_label_2
_geom_angle_atom_site_label_3
_geom_angle
_geom_angle_site_symmetry_1
_geom_angle_site_symmetry_3
O5 Dy1 O7 113.35(18) . .
O5 Dy1 O2 84.65(19) . .
O7 Dy1 O2 145.1(2) . .
O5 Dy1 O12 137.39(18) . .
O7 Dy1 O12 91.83(19) . .
O2 Dy1 O12 93.73(18) . .
O5 Dy1 O12 145.1(2) . 3_644
O7 Dy1 O12 79.07(19) . 3_644
O2 Dy1 O12 70.50(18) . 3_644
O12 Dy1 O12 70.4(2) . 3_644
O5 Dy1 O10 77.8(2) . .
O7 Dy1 O10 70.8(2) . .
O2 Dy1 O10 144.07(18) . .
O12 Dy1 O10 79.24(18) . .
O12 Dy1 O10 136.08(19) 3_644 .
O5 Dy1 O4 72.73(19) . .
O7 Dy1 O4 79.3(2) . .
O2 Dy1 O4 78.14(19) . .
O12 Dy1 O4 148.53(18) . .
O12 Dy1 O4 78.27(17) 3_644 .
O10 Dy1 O4 124.40(17) . .
O5 Dy1 O11 70.78(17) . .
O7 Dy1 O11 138.8(2) . .
O2 Dy1 O11 74.36(19) . .
O12 Dy1 O11 67.87(17) . .
O12 Dy1 O11 122.29(17) 3_644 .
O10 Dy1 O11 70.35(18) . .
O4 Dy1 O11 135.74(18) . .
O5 Dy1 Dy1 162.28(12) . 3_644
O7 Dy1 Dy1 84.37(13) . 3_644
O2 Dy1 Dy1 80.37(12) . 3_644
O12 Dy1 Dy1 35.68(13) . 3_644
O12 Dy1 Dy1 34.71(12) 3_644 3_644
O10 Dy1 Dy1 109.46(13) . 3_644
O4 Dy1 Dy1 112.93(13) . 3_644
O11 Dy1 Dy1 95.91(12) . 3_644
O5 Dy1 Dy2 104.68(13) . 3_544
O7 Dy1 Dy2 114.27(16) . 3_544
O2 Dy1 Dy2 87.42(13) . 3_544
O12 Dy1 Dy2 32.86(12) . 3_544
O12 Dy1 Dy2 98.49(12) 3_644 3_544
O10 Dy1 Dy2 67.57(11) . 3_544
O4 Dy1 Dy2 165.48(13) . 3_544
O11 Dy1 Dy2 35.48(12) . 3_544
Dy1 Dy1 Dy2 65.397(19) 3_644 3_544
O9 Dy2 O8 147.10(17) 3_544 1_455
O9 Dy2 O6 108.1(2) 3_544 .
O8 Dy2 O6 76.4(2) 1_455 .
O9 Dy2 O3 79.91(19) 3_544 1_455
O8 Dy2 O3 116.4(2) 1_455 1_455
O6 Dy2 O3 143.66(19) . 1_455
O9 Dy2 O12 77.80(19) 3_544 3_544
O8 Dy2 O12 80.24(18) 1_455 3_544
O6 Dy2 O12 142.97(18) . 3_544
O3 Dy2 O12 72.96(18) 1_455 3_544
O9 Dy2 O11 74.97(18) 3_544 3_544
O8 Dy2 O11 74.51(18) 1_455 3_544
O6 Dy2 O11 76.84(18) . 3_544
O3 Dy2 O11 138.16(17) 1_455 3_544
O12 Dy2 O11 69.40(18) 3_544 3_544
O9 Dy2 N2 76.06(18) 3_544 .
O8 Dy2 N2 132.88(19) 1_455 .
O6 Dy2 N2 69.2(2) . .
O3 Dy2 N2 79.1(2) 1_455 .
O12 Dy2 N2 144.46(19) 3_544 .
O11 Dy2 N2 124.9(2) 3_544 .
O9 Dy2 N1 135.7(2) 3_544 .
O8 Dy2 N1 77.2(2) 1_455 .
O6 Dy2 N1 77.73(18) . .
O3 Dy2 N1 72.97(19) 1_455 .
O12 Dy2 N1 124.30(19) 3_544 .
O11 Dy2 N1 145.52(19) 3_544 .
N2 Dy2 N1 65.0(2) . .
O9 Dy2 Dy1 69.11(13) 3_544 3_544
O8 Dy2 Dy1 79.24(12) 1_455 3_544
O6 Dy2 Dy1 114.03(12) . 3_544
O3 Dy2 Dy1 102.02(13) 1_455 3_544
O12 Dy2 Dy1 32.32(12) 3_544 3_544
O11 Dy2 Dy1 37.58(13) 3_544 3_544
N2 Dy2 Dy1 144.23(14) . 3_544
N1 Dy2 Dy1 150.15(16) . 3_544
C17 O2 Dy1 136.0(5) . .
C25 O9 Dy2 138.9(5) . 3_544
Dy2 O11 Dy1 106.9(2) 3_544 .
Dy2 O11 H11A 114(6) 3_544 .
Dy1 O11 H11A 120(6) . .
Dy2 O11 H11B 116(5) 3_544 .
Dy1 O11 H11B 101(5) . .
H11A O11 H11B 98(3) . .
C1 O4 Dy1 135.5(5) . .
C33 O6 Dy2 143.1(5) . .
C33 O5 Dy1 148.3(5) . .
Dy1 O12 Dy2 114.8(2) . 3_544
Dy1 O12 Dy1 109.6(2) . 3_644
Dy2 O12 Dy1 125.3(2) 3_544 3_644
Dy1 O12 H12 123(6) . .
Dy2 O12 H12 92(6) 3_544 .
Dy1 O12 H12 90(7) 3_644 .
C25 O10 Dy1 135.3(4) . .
C9 O8 Dy2 138.1(5) . 1_655
C9 O7 Dy1 145.1(5) . .
C1 O3 Dy2 121.1(5) . 1_655
C41 N2 C45 117.2(8) . .
C41 N2 Dy2 121.5(5) . .
C45 N2 Dy2 121.0(6) . .
C46 N1 C50 117.8(7) . .
C46 N1 Dy2 120.3(5) . .
C50 N1 Dy2 121.8(5) . .
C10 C15 C1E 121.5(9) . .
C10 C15 H15 119.3 . .
C1E C15 H15 119.3 . .
N2 C45 C44 120.7(8) . .
N2 C45 C46 115.6(7) . .
C44 C45 C46 123.7(7) . .
C12 C13 C1E 119.0(9) . .
C12 C13 C16 121.1(9) . .
C1E C13 C16 119.8(10) . .
F10 C16 F12 106.6(9) . .
F10 C16 F11 103.7(12) . .
F12 C16 F11 109.7(14) . .
F10 C16 C13 111.9(11) . .
F12 C16 C13 112.7(10) . .
F11 C16 C13 111.7(9) . .
C35 C34 C39 120.5(7) . .
C35 C34 C33 120.4(7) . .
C39 C34 C33 119.2(7) . .
N2 C41 C42 125.2(8) . .
N2 C41 H41 117.4 . .
C42 C41 H41 117.4 . .
C12 C11 C10 118.9(8) . .
C12 C11 H11 120.6 . .
C10 C11 H11 120.6 . .
F5 C30 C31 118.9(10) . .
F5 C30 C1D 119.1(8) . .
C31 C30 C1D 122.0(8) . .
O2 C17 O1 124.7(8) . .
O2 C17 C18 116.1(7) . .
O1 C17 C18 119.3(7) . .
C19 C18 C23 120.4(8) . .
C19 C18 C17 121.1(7) . .
C23 C18 C17 118.5(7) . .
C18 C23 C22 119.5(8) . .
C18 C23 H23 120.2 . .
C22 C23 H23 120.2 . .
C34 C39 C38 119.8(7) . .
C34 C39 H39 120.1 . .
C38 C39 H39 120.1 . .
O7 C9 O8 125.1(8) . .
O7 C9 C10 118.1(7) . .
O8 C9 C10 116.8(7) . .
C15 C10 C11 119.0(8) . .
C15 C10 C9 120.1(7) . .
C11 C10 C9 120.9(7) . .
N1 C50 C49 123.2(9) . .
N1 C50 H50 118.4 . .
C49 C50 H50 118.4 . .
N1 C46 C47 122.0(8) . .
N1 C46 C45 117.7(7) . .
C47 C46 C45 120.3(8) . .
C18 C19 C20 118.5(8) . .
C18 C19 H19 120.7 . .
C20 C19 H19 120.7 . .
C44 C43 C42 119.3(9) . .
C44 C43 H43 120.3 . .
C42 C43 H43 120.3 . .
F9 C12 C11 118.2(9) . .
F9 C12 C13 118.5(8) . .
C11 C12 C13 123.2(8) . .
O10 C25 O9 125.4(7) . .
O10 C25 C26 118.8(6) . .
O9 C25 C26 115.8(7) . .
C20 C21 C22 119.5(9) . .
C20 C21 C24 121.7(9) . .
C22 C21 C24 118.7(9) . .
C27 C26 C31 120.1(7) . .
C27 C26 C25 120.0(7) . .
C31 C26 C25 119.8(7) . .
C30 C31 C26 119.0(9) . .
C30 C31 H31 120.5 . .
C26 C31 H31 120.5 . .
F17 C6 C7 118.7(8) . .
F17 C6 C14 118.4(9) . .
C7 C6 C14 122.8(9) . .
F1 C20 C21 118.6(9) . .
F1 C20 C19 119.2(8) . .
C21 C20 C19 122.2(9) . .
O4 C1 O3 124.8(7) . .
O4 C1 C4 118.3(7) . .
O3 C1 C4 116.8(8) . .
F16 C40 F15 108.3(9) . .
F16 C40 F14 106.4(8) . .
F15 C40 F14 107.3(9) . .
F16 C40 C37 112.5(8) . .
F15 C40 C37 112.2(8) . .
F14 C40 C37 109.9(8) . .
O5 C33 O6 125.3(7) . .
O5 C33 C34 116.8(7) . .
O6 C33 C34 118.0(6) . .
C5 C3 C4 119.8(8) . .
C5 C3 H3 120.1 . .
C4 C3 H3 120.1 . .
C38 C37 C36 119.8(7) . .
C38 C37 C40 120.6(8) . .
C36 C37 C40 119.5(8) . .
C14 C4 C3 119.9(8) . .
C14 C4 C1 120.9(8) . .
C3 C4 C1 119.1(7) . .
C3 C5 C7 119.8(9) . .
C3 C5 H5 120.1 . .
C7 C5 H5 120.1 . .
C6 C7 C5 119.2(8) . .
C6 C7 C8 121.2(9) . .
C5 C7 C8 119.5(9) . .
C34 C35 C36 117.7(8) . .
C34 C35 H35 121.1 . .
C36 C35 H35 121.1 . .
F18 C8 F19 109.4(10) . .
F18 C8 F20 104.9(9) . .
F19 C8 F20 103.9(10) . .
F18 C8 C7 112.5(8) . .
F19 C8 C7 113.3(8) . .
F20 C8 C7 112.2(8) . .
C37 C38 C39 119.2(7) . .
C37 C38 H38 120.4 . .
C39 C38 H38 120.4 . .
C26 C27 C28 120.9(8) . .
C26 C27 H27 119.5 . .
C28 C27 H27 119.5 . .
F13 C36 C37 119.9(7) . .
F13 C36 C35 117.2(8) . .
C37 C36 C35 122.9(8) . .
C6 C14 C4 118.4(9) . .
C6 C14 H14 120.8 . .
C4 C14 H14 120.8 . .
F6 C32 F7 105.7(11) . .
F6 C32 F8 109.0(12) . .
F7 C32 F8 105.1(12) . .
F6 C32 C1D 111.5(11) . .
F7 C32 C1D 111.9(11) . .
F8 C32 C1D 113.1(11) . .
C43 C42 C41 116.5(9) . .
C43 C42 H42 121.7 . .
C41 C42 H42 121.7 . .
C21 C22 C23 119.7(8) . .
C21 C22 H22 120.2 . .
C23 C22 H22 120.2 . .
C48 C47 C46 119.3(9) . .
C48 C47 H47 120.4 . .
C46 C47 H47 120.4 . .
C47 C48 C49 119.9(8) . .
C47 C48 H48 120.0 . .
C49 C48 H48 120.0 . .
C30 C1D C28 118.5(9) . .
C30 C1D C32 120.7(11) . .
C28 C1D C32 120.8(12) . .
C13 C1E C15 118.2(11) . .
C13 C1E H1E 120.9 . .
C15 C1E H1E 120.9 . .
F2 C24 F3 107.5(10) . .
F2 C24 F4 106.2(11) . .
F3 C24 F4 104.7(11) . .
F2 C24 C21 114.6(10) . .
F3 C24 C21 111.7(11) . .
F4 C24 C21 111.5(10) . .
C48 C49 C50 117.7(9) . .
C48 C49 H49 121.1 . .
C50 C49 H49 121.1 . .
C27 C28 C1D 119.4(10) . .
C27 C28 H28 120.3 . .
C1D C28 H28 120.3 . .
C43 C44 C45 121.0(8) . .
C43 C44 H44 119.5 . .
C45 C44 H44 119.5 . .

loop_
_geom_bond_atom_site_label_1
_geom_bond_atom_site_label_2
_geom_bond_distance
_geom_bond_site_symmetry_2
Dy1 O5 2.298(5) .
Dy1 O7 2.311(5) .
Dy1 O2 2.346(6) .
Dy1 O12 2.348(5) .
Dy1 O12 2.405(5) 3_644
Dy1 O10 2.417(5) .
Dy1 O4 2.433(5) .
Dy1 O11 2.541(5) .
Dy1 Dy1 3.8840(8) 3_644
Dy1 Dy2 3.9861(8) 3_544
Dy2 O9 2.302(5) 3_544
Dy2 O8 2.313(6) 1_455
Dy2 O6 2.319(5) .
Dy2 O3 2.334(5) 1_455
Dy2 O12 2.383(5) 3_544
Dy2 O11 2.419(5) 3_544
Dy2 N2 2.542(7) .
Dy2 N1 2.554(6) .
Dy2 Dy1 3.9861(8) 3_544
F14 C40 1.365(13) .
F4 C24 1.368(15) .
F5 C30 1.337(10) .
F3 C24 1.349(15) .
F13 C36 1.349(10) .
F12 C16 1.311(15) .
F10 C16 1.307(16) .
F16 C40 1.315(11) .
F19 C8 1.291(12) .
F7 C32 1.349(16) .
F6 C32 1.340(14) .
F15 C40 1.317(12) .
F17 C6 1.346(11) .
F1 C20 1.365(10) .
F2 C24 1.307(13) .
F9 C12 1.350(10) .
F20 C8 1.362(12) .
F18 C8 1.280(11) .
F11 C16 1.312(14) .
F8 C32 1.352(17) .
O1 C17 1.265(10) .
O2 C17 1.255(9) .
O9 C25 1.282(8) .
O9 Dy2 2.302(5) 3_544
O11 Dy2 2.419(5) 3_544
O11 H11A 0.83(2) .
O11 H11B 0.83(2) .
O4 C1 1.268(10) .
O6 C33 1.259(9) .
O5 C33 1.245(9) .
O12 Dy2 2.383(5) 3_544
O12 Dy1 2.405(5) 3_644
O12 H12 0.85(2) .
O10 C25 1.253(9) .
O8 C9 1.275(10) .
O8 Dy2 2.313(6) 1_655
O7 C9 1.251(9) .
O3 C1 1.271(10) .
O3 Dy2 2.334(5) 1_655
N2 C41 1.336(11) .
N2 C45 1.361(10) .
N1 C46 1.340(11) .
N1 C50 1.356(11) .
C15 C10 1.388(12) .
C15 C1E 1.419(14) .
C15 H15 0.9300 .
C45 C44 1.393(13) .
C45 C46 1.525(12) .
C13 C12 1.378(14) .
C13 C1E 1.385(15) .
C13 C16 1.505(12) .
C34 C35 1.374(11) .
C34 C39 1.392(10) .
C34 C33 1.525(10) .
C41 C42 1.399(13) .
C41 H41 0.9300 .
C11 C12 1.371(12) .
C11 C10 1.392(11) .
C11 H11 0.9300 .
C30 C31 1.371(12) .
C30 C1D 1.401(16) .
C17 C18 1.508(11) .
C18 C19 1.381(11) .
C18 C23 1.388(11) .
C23 C22 1.412(13) .
C23 H23 0.9300 .
C39 C38 1.414(10) .
C39 H39 0.9300 .
C9 C10 1.495(11) .
C50 C49 1.390(11) .
C50 H50 0.9300 .
C46 C47 1.393(11) .
C19 C20 1.388(13) .
C19 H19 0.9300 .
C43 C44 1.371(15) .
C43 C42 1.385(13) .
C43 H43 0.9300 .
C25 C26 1.509(10) .
C21 C20 1.367(13) .
C21 C22 1.373(13) .
C21 C24 1.510(15) .
C26 C27 1.378(12) .
C26 C31 1.398(10) .
C31 H31 0.9300 .
C6 C7 1.376(14) .
C6 C14 1.387(12) .
C1 C4 1.503(11) .
C40 C37 1.530(12) .
C3 C5 1.395(11) .
C3 C4 1.423(12) .
C3 H3 0.9300 .
C37 C38 1.358(12) .
C37 C36 1.362(12) .
C4 C14 1.391(12) .
C5 C7 1.396(13) .
C5 H5 0.9300 .
C7 C8 1.515(11) .
C35 C36 1.391(11) .
C35 H35 0.9300 .
C38 H38 0.9300 .
C27 C28 1.394(13) .
C27 H27 0.9300 .
C14 H14 0.9300 .
C32 C1D 1.481(14) .
C42 H42 0.9300 .
C22 H22 0.9300 .
C47 C48 1.373(15) .
C47 H47 0.9300 .
C48 C49 1.379(15) .
C48 H48 0.9300 .
C1D C28 1.402(15) .
C1E H1E 0.9300 .
C49 H49 0.9300 .
C28 H28 0.9300 .
C44 H44 0.9300 .

loop_
_geom_torsion_atom_site_label_1
_geom_torsion_atom_site_label_2
_geom_torsion_atom_site_label_3
_geom_torsion_atom_site_label_4
_geom_torsion
_geom_torsion_site_symmetry_1
_geom_torsion_site_symmetry_4
O5 Dy1 O2 C17 33.5(7) . .
O7 Dy1 O2 C17 157.6(7) . .
O12 Dy1 O2 C17 -103.8(7) . .
O12 Dy1 O2 C17 -171.5(8) 3_644 .
O10 Dy1 O2 C17 -27.0(9) . .
O4 Dy1 O2 C17 106.9(7) . .
O11 Dy1 O2 C17 -38.0(7) . .
Dy1 Dy1 O2 C17 -137.0(7) 3_644 .
Dy2 Dy1 O2 C17 -71.5(7) 3_544 .
O5 Dy1 O11 Dy2 162.1(3) . 3_544
O7 Dy1 O11 Dy2 58.3(3) . 3_544
O2 Dy1 O11 Dy2 -108.2(2) . 3_544
O12 Dy1 O11 Dy2 -7.42(19) . 3_544
O12 Dy1 O11 Dy2 -54.1(3) 3_644 3_544
O10 Dy1 O11 Dy2 78.6(2) . 3_544
O4 Dy1 O11 Dy2 -161.82(19) . 3_544
Dy1 Dy1 O11 Dy2 -29.95(19) 3_644 3_544
O5 Dy1 O4 C1 130.3(7) . .
O7 Dy1 O4 C1 -110.9(7) . .
O2 Dy1 O4 C1 42.2(7) . .
O12 Dy1 O4 C1 -35.3(9) . .
O12 Dy1 O4 C1 -30.0(7) 3_644 .
O10 Dy1 O4 C1 -168.5(7) . .
O11 Dy1 O4 C1 94.6(7) . .
Dy1 Dy1 O4 C1 -31.8(7) 3_644 .
Dy2 Dy1 O4 C1 48.4(10) 3_544 .
O9 Dy2 O6 C33 105.9(8) 3_544 .
O8 Dy2 O6 C33 -40.1(8) 1_455 .
O3 Dy2 O6 C33 -156.4(7) 1_455 .
O12 Dy2 O6 C33 12.3(9) 3_544 .
O11 Dy2 O6 C33 36.8(8) 3_544 .
N2 Dy2 O6 C33 172.7(8) . .
N1 Dy2 O6 C33 -119.7(8) . .
Dy1 Dy2 O6 C33 31.3(8) 3_544 .
O7 Dy1 O5 C33 -52.9(11) . .
O2 Dy1 O5 C33 96.0(10) . .
O12 Dy1 O5 C33 -174.3(9) . .
O12 Dy1 O5 C33 52.0(11) 3_644 .
O10 Dy1 O5 C33 -115.5(10) . .
O4 Dy1 O5 C33 16.8(10) . .
O11 Dy1 O5 C33 171.3(11) . .
Dy1 Dy1 O5 C33 128.3(9) 3_644 .
Dy2 Dy1 O5 C33 -178.1(10) 3_544 .
O5 Dy1 O12 Dy2 -6.8(4) . 3_544
O7 Dy1 O12 Dy2 -135.1(2) . 3_544
O2 Dy1 O12 Dy2 79.4(2) . 3_544
O12 Dy1 O12 Dy2 147.2(4) 3_644 3_544
O10 Dy1 O12 Dy2 -65.1(2) . 3_544
O4 Dy1 O12 Dy2 152.7(3) . 3_544
O11 Dy1 O12 Dy2 7.9(2) . 3_544
Dy1 Dy1 O12 Dy2 147.2(4) 3_644 3_544
O5 Dy1 O12 Dy1 -153.9(2) . 3_644
O7 Dy1 O12 Dy1 77.7(2) . 3_644
O2 Dy1 O12 Dy1 -67.8(2) . 3_644
O12 Dy1 O12 Dy1 0.0 3_644 3_644
O10 Dy1 O12 Dy1 147.8(2) . 3_644
O4 Dy1 O12 Dy1 5.5(5) . 3_644
O11 Dy1 O12 Dy1 -139.2(3) . 3_644
Dy2 Dy1 O12 Dy1 -147.2(4) 3_544 3_644
O5 Dy1 O10 C25 -130.3(7) . .
O7 Dy1 O10 C25 109.3(7) . .
O2 Dy1 O10 C25 -67.9(8) . .
O12 Dy1 O10 C25 13.5(7) . .
O12 Dy1 O10 C25 59.9(8) 3_644 .
O4 Dy1 O10 C25 170.8(7) . .
O11 Dy1 O10 C25 -56.6(7) . .
Dy1 Dy1 O10 C25 32.8(7) 3_644 .
Dy2 Dy1 O10 C25 -18.6(7) 3_544 .
O5 Dy1 O7 C9 147.5(10) . .
O2 Dy1 O7 C9 31.4(12) . .
O12 Dy1 O7 C9 -67.8(10) . .
O12 Dy1 O7 C9 1.8(10) 3_644 .
O10 Dy1 O7 C9 -145.8(10) . .
O4 Dy1 O7 C9 81.8(10) . .
O11 Dy1 O7 C9 -125.4(10) . .
Dy1 Dy1 O7 C9 -32.9(10) 3_644 .
Dy2 Dy1 O7 C9 -92.7(10) 3_544 .
O9 Dy2 N2 C41 22.6(6) 3_544 .
O8 Dy2 N2 C41 -139.3(6) 1_455 .
O6 Dy2 N2 C41 -93.3(7) . .
O3 Dy2 N2 C41 104.7(7) 1_455 .
O12 Dy2 N2 C41 66.3(8) 3_544 .
O11 Dy2 N2 C41 -37.5(7) 3_544 .
N1 Dy2 N2 C41 -179.1(7) . .
Dy1 Dy2 N2 C41 9.3(8) 3_544 .
O9 Dy2 N2 C45 -164.1(6) 3_544 .
O8 Dy2 N2 C45 34.1(7) 1_455 .
O6 Dy2 N2 C45 80.0(6) . .
O3 Dy2 N2 C45 -81.9(6) 1_455 .
O12 Dy2 N2 C45 -120.4(6) 3_544 .
O11 Dy2 N2 C45 135.8(6) 3_544 .
N1 Dy2 N2 C45 -5.8(6) . .
Dy1 Dy2 N2 C45 -177.4(5) 3_544 .
O9 Dy2 N1 C46 36.6(7) 3_544 .
O8 Dy2 N1 C46 -145.4(6) 1_455 .
O6 Dy2 N1 C46 -66.8(6) . .
O3 Dy2 N1 C46 91.4(6) 1_455 .
O12 Dy2 N1 C46 146.0(6) 3_544 .
O11 Dy2 N1 C46 -110.0(6) 3_544 .
N2 Dy2 N1 C46 5.8(6) . .
Dy1 Dy2 N1 C46 175.9(4) 3_544 .
O9 Dy2 N1 C50 -147.6(5) 3_544 .
O8 Dy2 N1 C50 30.4(6) 1_455 .
O6 Dy2 N1 C50 109.0(6) . .
O3 Dy2 N1 C50 -92.7(6) 1_455 .
O12 Dy2 N1 C50 -38.2(7) 3_544 .
O11 Dy2 N1 C50 65.8(7) 3_544 .
N2 Dy2 N1 C50 -178.4(6) . .
Dy1 Dy2 N1 C50 -8.2(8) 3_544 .
C41 N2 C45 C44 0.5(12) . .
Dy2 N2 C45 C44 -173.1(6) . .
C41 N2 C45 C46 179.0(7) . .
Dy2 N2 C45 C46 5.4(9) . .
C12 C13 C16 F10 -59.6(14) . .
C1E C13 C16 F10 123.7(13) . .
C12 C13 C16 F12 60.5(16) . .
C1E C13 C16 F12 -116.1(13) . .
C12 C13 C16 F11 -175.4(13) . .
C1E C13 C16 F11 8(2) . .
C45 N2 C41 C42 -0.4(14) . .
Dy2 N2 C41 C42 173.1(7) . .
Dy1 O2 C17 O1 27.5(11) . .
Dy1 O2 C17 C18 -153.5(5) . .
O2 C17 C18 C19 13.2(10) . .
O1 C17 C18 C19 -167.7(7) . .
O2 C17 C18 C23 -167.1(7) . .
O1 C17 C18 C23 12.0(10) . .
C19 C18 C23 C22 -0.8(12) . .
C17 C18 C23 C22 179.6(7) . .
C35 C34 C39 C38 -3.4(13) . .
C33 C34 C39 C38 176.7(8) . .
Dy1 O7 C9 O8 -28.5(15) . .
Dy1 O7 C9 C10 152.5(7) . .
Dy2 O8 C9 O7 2.7(12) 1_655 .
Dy2 O8 C9 C10 -178.4(4) 1_655 .
C1E C15 C10 C11 -1.0(17) . .
C1E C15 C10 C9 180.0(10) . .
C12 C11 C10 C15 1.8(13) . .
C12 C11 C10 C9 -179.2(7) . .
O7 C9 C10 C15 -4.0(12) . .
O8 C9 C10 C15 176.9(8) . .
O7 C9 C10 C11 177.0(7) . .
O8 C9 C10 C11 -2.0(11) . .
C46 N1 C50 C49 0.7(12) . .
Dy2 N1 C50 C49 -175.3(7) . .
C50 N1 C46 C47 -3.0(12) . .
Dy2 N1 C46 C47 173.0(7) . .
C50 N1 C46 C45 178.5(7) . .
Dy2 N1 C46 C45 -5.5(10) . .
N2 C45 C46 N1 0.1(11) . .
C44 C45 C46 N1 178.6(8) . .
N2 C45 C46 C47 -178.4(8) . .
C44 C45 C46 C47 0.0(13) . .
C23 C18 C19 C20 -0.3(12) . .
C17 C18 C19 C20 179.4(8) . .
C10 C11 C12 F9 178.8(8) . .
C10 C11 C12 C13 0.7(14) . .
C1E C13 C12 F9 177.9(10) . .
C16 C13 C12 F9 1.2(15) . .
C1E C13 C12 C11 -4.0(16) . .
C16 C13 C12 C11 179.3(10) . .
Dy1 O10 C25 O9 28.1(13) . .
Dy1 O10 C25 C26 -150.5(6) . .
Dy2 O9 C25 O10 -16.5(13) 3_544 .
Dy2 O9 C25 C26 162.2(6) 3_544 .
O10 C25 C26 C27 158.8(8) . .
O9 C25 C26 C27 -19.9(11) . .
O10 C25 C26 C31 -19.3(11) . .
O9 C25 C26 C31 161.9(7) . .
F5 C30 C31 C26 -179.2(7) . .
C1D C30 C31 C26 -0.5(13) . .
C27 C26 C31 C30 1.9(12) . .
C25 C26 C31 C30 180.0(8) . .
C22 C21 C20 F1 178.1(8) . .
C24 C21 C20 F1 1.6(14) . .
C22 C21 C20 C19 -4.9(14) . .
C24 C21 C20 C19 178.6(10) . .
C18 C19 C20 F1 -179.8(8) . .
C18 C19 C20 C21 3.2(14) . .
Dy1 O4 C1 O3 27.9(12) . .
Dy1 O4 C1 C4 -155.2(5) . .
Dy2 O3 C1 O4 48.9(9) 1_655 .
Dy2 O3 C1 C4 -128.0(6) 1_655 .
Dy1 O5 C33 O6 -121.8(9) . .
Dy1 O5 C33 C34 58.6(13) . .
Dy2 O6 C33 O5 -66.2(13) . .
Dy2 O6 C33 C34 113.5(8) . .
C35 C34 C33 O5 5.9(12) . .
C39 C34 C33 O5 -174.2(8) . .
C35 C34 C33 O6 -173.8(8) . .
C39 C34 C33 O6 6.1(11) . .
F16 C40 C37 C38 -2.5(14) . .
F15 C40 C37 C38 119.9(10) . .
F14 C40 C37 C38 -120.8(10) . .
F16 C40 C37 C36 178.7(9) . .
F15 C40 C37 C36 -58.8(14) . .
F14 C40 C37 C36 60.5(12) . .
C5 C3 C4 C14 0.6(12) . .
C5 C3 C4 C1 176.7(7) . .
O4 C1 C4 C14 -6.2(11) . .
O3 C1 C4 C14 170.9(7) . .
O4 C1 C4 C3 177.8(7) . .
O3 C1 C4 C3 -5.1(10) . .
C4 C3 C5 C7 -1.8(13) . .
F17 C6 C7 C5 178.8(8) . .
C14 C6 C7 C5 -0.8(15) . .
F17 C6 C7 C8 -3.0(14) . .
C14 C6 C7 C8 177.4(9) . .
C3 C5 C7 C6 1.9(13) . .
C3 C5 C7 C8 -176.4(8) . .
C39 C34 C35 C36 2.7(13) . .
C33 C34 C35 C36 -177.4(8) . .
C6 C7 C8 F18 -62.2(14) . .
C5 C7 C8 F18 116.0(11) . .
C6 C7 C8 F19 62.5(14) . .
C5 C7 C8 F19 -119.2(12) . .
C6 C7 C8 F20 179.8(9) . .
C5 C7 C8 F20 -2.0(13) . .
C36 C37 C38 C39 -0.1(14) . .
C40 C37 C38 C39 -178.8(9) . .
C34 C39 C38 C37 2.0(13) . .
C31 C26 C27 C28 -0.2(14) . .
C25 C26 C27 C28 -178.3(9) . .
C38 C37 C36 F13 179.9(9) . .
C40 C37 C36 F13 -1.3(15) . .
C38 C37 C36 C35 -0.5(16) . .
C40 C37 C36 C35 178.2(10) . .
C34 C35 C36 F13 178.8(8) . .
C34 C35 C36 C37 -0.8(15) . .
F17 C6 C14 C4 -179.9(8) . .
C7 C6 C14 C4 -0.3(15) . .
C3 C4 C14 C6 0.4(13) . .
C1 C4 C14 C6 -175.6(8) . .
C44 C43 C42 C41 -1.5(15) . .
N2 C41 C42 C43 0.9(15) . .
C20 C21 C22 C23 3.7(14) . .
C24 C21 C22 C23 -179.7(9) . .
C18 C23 C22 C21 -0.9(13) . .
N1 C46 C47 C48 2.6(15) . .
C45 C46 C47 C48 -178.9(9) . .
C46 C47 C48 C49 0.2(17) . .
F5 C30 C1D C28 176.2(9) . .
C31 C30 C1D C28 -2.6(14) . .
F5 C30 C1D C32 -1.3(14) . .
C31 C30 C1D C32 179.9(9) . .
F6 C32 C1D C30 56.5(16) . .
F7 C32 C1D C30 -61.6(15) . .
F8 C32 C1D C30 179.8(10) . .
F6 C32 C1D C28 -120.9(13) . .
F7 C32 C1D C28 120.9(13) . .
F8 C32 C1D C28 2.3(17) . .
C12 C13 C1E C15 4.6(19) . .
C16 C13 C1E C15 -178.7(12) . .
C10 C15 C1E C13 -2(2) . .
C20 C21 C24 F2 -176.5(10) . .
C22 C21 C24 F2 6.9(16) . .
C20 C21 C24 F3 -53.9(15) . .
C22 C21 C24 F3 129.5(11) . .
C20 C21 C24 F4 62.9(14) . .
C22 C21 C24 F4 -113.7(11) . .
C47 C48 C49 C50 -2.4(16) . .
N1 C50 C49 C48 2.0(15) . .
C26 C27 C28 C1D -2.8(15) . .
C30 C1D C28 C27 4.2(15) . .
C32 C1D C28 C27 -178.3(10) . .
C42 C43 C44 C45 1.6(16) . .
N2 C45 C44 C43 -1.1(14) . .
C46 C45 C44 C43 -179.5(9) . .
